data_4073876
loop_
_publ_author_name
'Huy, Ngoc Hoa Tran'
'Donnadieu, Bruno'
'Mathey, Fran\,cois'

_publ_section_title
;
 Dithienophosphinine
;
_journal_issue 25
_journal_name_full Organometallics
_journal_page_first 6497
_journal_paper_doi 10.1021/om7006997
_journal_volume 26
_journal_year 2007
_chemical_formula_sum 'C15 H9 P S2'
_chemical_formula_weight 284.31
_chemical_name_systematic
;

 ?

;
_space_group_IT_number 14
_symmetry_cell_setting monoclinic
_symmetry_space_group_name_Hall '-P 2yn'
_symmetry_space_group_name_H-M 'P 1 21/n 1'
_atom_sites_solution_hydrogens geom
_atom_sites_solution_primary direct
_atom_sites_solution_secondary difmap
_audit_creation_method SHELXL-97
_cell_angle_alpha 90.00
_cell_angle_beta 92.369(2)
_cell_angle_gamma 90.00
_cell_formula_units_Z 4
_cell_length_a 3.9855(6)
_cell_length_b 24.100(3)
_cell_length_c 12.6805(17)
_cell_measurement_reflns_used 3835
_cell_measurement_temperature 100(2)
_cell_measurement_theta_max 28.25
_cell_measurement_theta_min 2.33
_cell_volume 1216.9(3)
_computing_cell_refinement 'Bruker APEX2 (Ver 2.02)'
_computing_data_collection 'Bruker APEX2 (Ver 2.02)'
_computing_data_reduction 'Bruker SAINT'
_computing_molecular_graphics Ortep3
_computing_publication_material 'Bruker SHELXTL'
_computing_structure_refinement 'SHELXL-97 (Sheldrick, 1997)'
_computing_structure_solution Sir92
_diffrn_ambient_temperature 100(2)
_diffrn_measured_fraction_theta_full 0.924
_diffrn_measured_fraction_theta_max 0.924
_diffrn_measurement_device_type 'CCD area detector'
_diffrn_measurement_method 'phi and omega scans'
_diffrn_radiation_monochromator graphite
_diffrn_radiation_source 'fine-focus sealed tube'
_diffrn_radiation_type MoK\a
_diffrn_radiation_wavelength 0.71073
_diffrn_reflns_av_R_equivalents 0.0259
_diffrn_reflns_av_sigmaI/netI 0.0294
_diffrn_reflns_limit_h_max 4
_diffrn_reflns_limit_h_min -5
_diffrn_reflns_limit_k_max 31
_diffrn_reflns_limit_k_min -29
_diffrn_reflns_limit_l_max 16
_diffrn_reflns_limit_l_min -16
_diffrn_reflns_number 9725
_diffrn_reflns_theta_full 28.84
_diffrn_reflns_theta_max 28.84
_diffrn_reflns_theta_min 1.69
_exptl_absorpt_coefficient_mu 0.543
_exptl_absorpt_correction_T_max 0.9377
_exptl_absorpt_correction_T_min 0.8454
_exptl_absorpt_correction_type multi-scan
_exptl_crystal_colour
;
;
_exptl_crystal_density_diffrn 1.552
_exptl_crystal_density_meas 0
_exptl_crystal_density_method 'not measured'
_exptl_crystal_description 'prism frag'
_exptl_crystal_F_000 584
_exptl_crystal_size_max 0.32
_exptl_crystal_size_mid 0.27
_exptl_crystal_size_min 0.12
_refine_diff_density_max 0.388
_refine_diff_density_min -0.274
_refine_diff_density_rms 0.063
_refine_ls_extinction_method none
_refine_ls_goodness_of_fit_ref 1.043
_refine_ls_hydrogen_treatment constr
_refine_ls_matrix_type full
_refine_ls_number_parameters 163
_refine_ls_number_reflns 2961
_refine_ls_number_restraints 0
_refine_ls_restrained_S_all 1.043
_refine_ls_R_factor_all 0.0412
_refine_ls_R_factor_gt 0.0322
_refine_ls_shift/su_max 0.001
_refine_ls_shift/su_mean 0.000
_refine_ls_structure_factor_coef Fsqd
_refine_ls_weighting_details 'calc w=1/[\s^2^(Fo^2^)+(0.0408P)^2^+0.5002P] where P=(Fo^2^+2Fc^2^)/3'
_refine_ls_weighting_scheme calc
_refine_ls_wR_factor_gt 0.0772
_refine_ls_wR_factor_ref 0.0816
_reflns_number_gt 2490
_reflns_number_total 2961
_reflns_threshold_expression >2sigma(I)
_cod_data_source_file om7006997.cif
_cod_data_source_block 1
_cod_depositor_comments
;
The following automatic conversions were performed:

'_symmetry_cell_setting' value 'Monoclinic' changed to 'monoclinic'
according to /home/saulius/struct/CIF-dictionaries/cif_core.dic
dictionary named 'cif_core.dic' version 2.4.1 from 2010-06-29.

Automatic conversion script
Id: cif_fix_values 1715 2011-07-08 13:25:40Z adriana 
;
_cod_original_sg_symbol_H-M P2(1)/n
_cod_database_code 4073876

loop_
_symmetry_equiv_pos_as_xyz
'x, y, z'
'-x+1/2, y+1/2, -z+1/2'
'-x, -y, -z'
'x-1/2, -y-1/2, z-1/2'

loop_
_atom_site_label
_atom_site_type_symbol
_atom_site_fract_x
_atom_site_fract_y
_atom_site_fract_z
_atom_site_U_iso_or_equiv
_atom_site_adp_type
_atom_site_occupancy
_atom_site_symmetry_multiplicity
_atom_site_calc_flag
_atom_site_refinement_flags
P1 P 0.40748(11) 0.171056(18) 0.82006(3) 0.01606(11) Uani 1 1 d .
S1 S 0.26958(11) 0.055722(17) 0.90928(3) 0.01885(11) Uani 1 1 d .
S2 S 0.81946(11) 0.168244(17) 0.50154(3) 0.01682(11) Uani 1 1 d .
C1 C 0.4052(4) 0.09862(7) 0.80901(13) 0.0155(3) Uani 1 1 d .
C2 C 0.3480(4) -0.00325(7) 0.83770(14) 0.0210(4) Uani 1 1 d .
H2 H 0.3088 -0.0398 0.8625 0.025 Uiso 1 1 calc R
C3 C 0.4720(4) 0.00820(7) 0.74194(14) 0.0199(4) Uani 1 1 d .
H3 H 0.5292 -0.0195 0.6925 0.024 Uiso 1 1 calc R
C4 C 0.5073(4) 0.06643(7) 0.72351(13) 0.0159(3) Uani 1 1 d .
C5 C 0.6316(4) 0.09204(7) 0.63157(12) 0.0150(3) Uani 1 1 d .
C6 C 0.7546(4) 0.06396(7) 0.54137(13) 0.0183(3) Uani 1 1 d .
H6 H 0.7598 0.0247 0.5343 0.022 Uiso 1 1 calc R
C7 C 0.8627(4) 0.09949(7) 0.46712(13) 0.0189(3) Uani 1 1 d .
H7 H 0.9530 0.0877 0.4027 0.023 Uiso 1 1 calc R
C8 C 0.6507(4) 0.15010(7) 0.62213(12) 0.0142(3) Uani 1 1 d .
C9 C 0.5627(4) 0.18928(7) 0.69963(12) 0.0146(3) Uani 1 1 d .
C10 C 0.6003(4) 0.25001(7) 0.68194(12) 0.0140(3) Uani 1 1 d .
C11 C 0.7669(4) 0.28289(7) 0.75869(13) 0.0165(3) Uani 1 1 d .
H11 H 0.8598 0.2661 0.8211 0.020 Uiso 1 1 calc R
C12 C 0.7976(4) 0.33972(7) 0.74438(13) 0.0182(3) Uani 1 1 d .
H12 H 0.9130 0.3615 0.7967 0.022 Uiso 1 1 calc R
C13 C 0.6605(4) 0.36486(7) 0.65396(13) 0.0180(3) Uani 1 1 d .
H13 H 0.6825 0.4038 0.6443 0.022 Uiso 1 1 calc R
C14 C 0.4907(4) 0.33291(7) 0.57766(13) 0.0176(3) Uani 1 1 d .
H14 H 0.3943 0.3501 0.5161 0.021 Uiso 1 1 calc R
C15 C 0.4616(4) 0.27596(7) 0.59113(13) 0.0162(3) Uani 1 1 d .
H15 H 0.3468 0.2544 0.5384 0.019 Uiso 1 1 calc R

loop_
_atom_site_aniso_label
_atom_site_aniso_U_11
_atom_site_aniso_U_22
_atom_site_aniso_U_33
_atom_site_aniso_U_23
_atom_site_aniso_U_13
_atom_site_aniso_U_12
P1 0.0190(2) 0.0157(2) 0.0135(2) 0.00048(15) 0.00093(16) 0.00080(16)
S1 0.0210(2) 0.0184(2) 0.0172(2) 0.00371(15) 0.00210(16) 0.00047(16)
S2 0.0180(2) 0.0196(2) 0.0130(2) -0.00070(15) 0.00100(15) -0.00158(16)
C1 0.0134(8) 0.0179(8) 0.0149(7) 0.0025(6) -0.0012(6) 0.0003(6)
C2 0.0216(9) 0.0153(8) 0.0259(9) 0.0030(7) -0.0017(7) 0.0004(7)
C3 0.0206(9) 0.0167(8) 0.0223(9) -0.0015(6) -0.0010(7) 0.0006(7)
C4 0.0128(8) 0.0178(8) 0.0168(8) -0.0005(6) -0.0032(6) 0.0013(6)
C5 0.0124(8) 0.0177(8) 0.0148(8) -0.0004(6) -0.0022(6) 0.0007(6)
C6 0.0164(8) 0.0189(8) 0.0193(8) -0.0041(6) -0.0014(6) 0.0020(7)
C7 0.0178(9) 0.0231(9) 0.0158(8) -0.0052(6) 0.0000(6) 0.0014(7)
C8 0.0128(8) 0.0179(8) 0.0119(7) 0.0001(6) -0.0012(6) -0.0008(6)
C9 0.0128(8) 0.0170(8) 0.0138(7) 0.0002(6) -0.0024(6) -0.0005(6)
C10 0.0132(8) 0.0154(8) 0.0136(7) -0.0003(6) 0.0023(6) 0.0006(6)
C11 0.0160(8) 0.0194(8) 0.0140(7) -0.0004(6) -0.0004(6) 0.0022(6)
C12 0.0177(8) 0.0187(8) 0.0182(8) -0.0048(6) 0.0003(6) -0.0011(7)
C13 0.0174(9) 0.0157(8) 0.0210(8) -0.0006(6) 0.0031(6) -0.0004(6)
C14 0.0172(9) 0.0199(8) 0.0157(8) 0.0030(6) 0.0008(6) 0.0013(7)
C15 0.0158(8) 0.0189(8) 0.0139(7) -0.0008(6) 0.0001(6) -0.0015(6)

loop_
_atom_type_symbol
_atom_type_description
_atom_type_scat_dispersion_real
_atom_type_scat_dispersion_imag
_atom_type_scat_source
C C 0.0033 0.0016 'International Tables Vol C Tables 4.2.6.8 and 6.1.1.4'
H H 0.0000 0.0000 'International Tables Vol C Tables 4.2.6.8 and 6.1.1.4'
P P 0.1023 0.0942 'International Tables Vol C Tables 4.2.6.8 and 6.1.1.4'
S S 0.1246 0.1234 'International Tables Vol C Tables 4.2.6.8 and 6.1.1.4'

loop_
_geom_angle_atom_site_label_1
_geom_angle_atom_site_label_2
_geom_angle_atom_site_label_3
_geom_angle
C9 P1 C1 100.58(8)
C2 S1 C1 92.10(8)
C7 S2 C8 91.56(8)
C4 C1 S1 110.09(12)
C4 C1 P1 127.64(13)
S1 C1 P1 122.27(10)
C3 C2 S1 112.60(13)
C2 C3 C4 112.77(16)
C1 C4 C5 120.84(15)
C1 C4 C3 112.44(15)
C5 C4 C3 126.72(16)
C8 C5 C4 121.46(15)
C8 C5 C6 112.37(15)
C4 C5 C6 126.16(15)
C7 C6 C5 112.63(15)
C6 C7 S2 113.16(13)
C5 C8 C9 126.02(15)
C5 C8 S2 110.28(12)
C9 C8 S2 123.65(13)
C8 C9 C10 121.41(15)
C8 C9 P1 123.45(13)
C10 C9 P1 115.14(12)
C11 C10 C15 118.50(15)
C11 C10 C9 119.93(14)
C15 C10 C9 121.53(14)
C12 C11 C10 120.61(15)
C11 C12 C13 120.31(15)
C12 C13 C14 119.78(16)
C15 C14 C13 120.16(15)
C14 C15 C10 120.62(15)

loop_
_geom_bond_atom_site_label_1
_geom_bond_atom_site_label_2
_geom_bond_distance
P1 C9 1.7281(17)
P1 C1 1.7513(17)
S1 C2 1.7219(19)
S1 C1 1.7420(17)
S2 C7 1.7239(18)
S2 C8 1.7513(17)
C1 C4 1.407(2)
C2 C3 1.358(3)
C3 C4 1.431(2)
C4 C5 1.426(2)
C5 C8 1.407(2)
C5 C6 1.433(2)
C6 C7 1.356(2)
C8 C9 1.417(2)
C9 C10 1.489(2)
C10 C11 1.401(2)
C10 C15 1.404(2)
C11 C12 1.388(2)
C12 C13 1.389(2)
C13 C14 1.390(2)
C14 C15 1.388(2)

loop_
_cod_related_entry_id
_cod_related_entry_database
_cod_related_entry_code
1 ChemSpider 30659801
